data_2108618
loop_
_publ_author_name
'Pavlyuk, Nazar'
'Dmytriv, Grygoriy'
'Pavlyuk, Volodymyr'
'Rozdzynska-Kielbik, Beata'
'Cichowicz, Grzegorz'
'Cyranski, Micha\/l K.'
'Chumak, Ihor'
'Ehrenberg, Helmut'

_publ_section_title
;
 New cubic cluster phases in the Mg--Ni--Ga system
;
_journal_issue 4
_journal_name_full 'Acta Crystallographica Section B'
_journal_page_first
;
;
_journal_paper_doi 10.1107/S2052520620006423
_journal_volume 76
_journal_year 2020
_chemical_formula_sum 'Ga8 Mg24 Ni16'
_chemical_formula_weight 2080.24
_space_group_crystal_system cubic
_space_group_IT_number 227
_space_group_name_Hall '-F 4vw 2vw 3'
_space_group_name_H-M_alt 'F d -3 m :2'
_audit_creation_method SHELXL-2014/7
_cell_angle_alpha 90
_cell_angle_beta 90
_cell_angle_gamma 90
_cell_formula_units_Z 2
_cell_length_a 11.4886(17)
_cell_length_b 11.4886(17)
_cell_length_c 11.4886(17)
_cell_measurement_reflns_used 115
_cell_measurement_temperature 293(2)
_cell_measurement_theta_max 28.108
_cell_measurement_theta_min 3.071
_cell_volume 1516.4(4)
_computing_cell_refinement 'SAINT (Bruker, 2004)'
_computing_data_collection 'APEX2 (Bruker, 2004)'
_computing_data_reduction 'SAINT (Bruker, 2004)'
_computing_molecular_graphics 'Diamond (Brandenburg, 1999)'
_computing_publication_material 'SHELX-97 (Sheldrick, 1997)'
_computing_structure_refinement 'SHELXTL (Sheldrick, 2014)'
_computing_structure_solution 'SHELXTL (Sheldrick, 2014)'
_diffrn_ambient_temperature 293(2)
_diffrn_detector_area_resol_mean 25
_diffrn_measured_fraction_theta_full 1.000
_diffrn_measured_fraction_theta_max 1.000
_diffrn_measurement_device_type 'Bruker Kappa APEXII CCD area-detector'
_diffrn_measurement_method '\f scans'
_diffrn_radiation_type MoK\a
_diffrn_radiation_wavelength 0.71073
_diffrn_reflns_av_R_equivalents 0.0708
_diffrn_reflns_av_unetI/netI 0.0099
_diffrn_reflns_Laue_measured_fraction_full 1.000
_diffrn_reflns_Laue_measured_fraction_max 1.000
_diffrn_reflns_limit_h_max 15
_diffrn_reflns_limit_h_min -15
_diffrn_reflns_limit_k_max 15
_diffrn_reflns_limit_k_min -15
_diffrn_reflns_limit_l_max 15
_diffrn_reflns_limit_l_min -15
_diffrn_reflns_number 10535
_diffrn_reflns_point_group_measured_fraction_full 1.000
_diffrn_reflns_point_group_measured_fraction_max 1.000
_diffrn_reflns_theta_full 25.242
_diffrn_reflns_theta_max 28.108
_diffrn_reflns_theta_min 3.071
_diffrn_source 'fine-focus sealed tube'
_exptl_absorpt_coefficient_mu 17.130
_exptl_absorpt_correction_T_max 0.664
_exptl_absorpt_correction_T_min 0.472
_exptl_absorpt_correction_type multi-scan
_exptl_absorpt_process_details '(SADABS; Bruker, 2004)'
_exptl_crystal_colour 'metallic grey'
_exptl_crystal_density_diffrn 4.556
_exptl_crystal_description prism
_exptl_crystal_F_000 1968
_exptl_crystal_size_max 0.07
_exptl_crystal_size_mid 0.05
_exptl_crystal_size_min 0.04
_refine_diff_density_max 0.408
_refine_diff_density_min -0.795
_refine_diff_density_rms 0.116
_refine_ls_extinction_method none
_refine_ls_goodness_of_fit_ref 1.468
_refine_ls_matrix_type full
_refine_ls_number_parameters 10
_refine_ls_number_reflns 115
_refine_ls_number_restraints 0
_refine_ls_restrained_S_all 1.468
_refine_ls_R_factor_all 0.0202
_refine_ls_R_factor_gt 0.0180
_refine_ls_shift/su_max 0.000
_refine_ls_shift/su_mean 0.000
_refine_ls_structure_factor_coef Fsqd
_refine_ls_weighting_details 'w=1/[\s^2^(Fo^2^)+(0.0103P)^2^+28.3781P] where P=(Fo^2^+2Fc^2^)/3'
_refine_ls_weighting_scheme calc
_refine_ls_wR_factor_gt 0.0421
_refine_ls_wR_factor_ref 0.0426
_reflns_Friedel_coverage 0.000
_reflns_number_gt 108
_reflns_number_total 115
_reflns_threshold_expression 'I > 2\s(I)'
_cod_data_source_file ra5078sup1.cif
_cod_data_source_block Mg3Ni2Ga
_cod_original_cell_volume 1516.4(7)
_cod_original_sg_symbol_H-M 'F d -3 m'
_cod_database_code 2108618
_publcif_datablock.id {ec12c883-3edb-40e9-981b-0fdf7debe1c1}

_shelx_shelxl_version_number 2014/7
_shelx_space_group_comment
;
The symmetry employed for this shelxl refinement is uniquely defined
by the following loop, which should always be used as a source of
symmetry information in preference to the above space-group names.
They are only intended as comments.
;
_publcif_info_exptl_table_max_cols 5
_publcif_info_exptl_table_use_headnotes n
_publcif_funding_html
;
;

loop_
_space_group_symop_operation_xyz
'x, y, z'
'-x+3/4, -y+1/4, z+1/2'
'-x+1/4, y+1/2, -z+3/4'
'x+1/2, -y+3/4, -z+1/4'
'z, x, y'
'z+1/2, -x+3/4, -y+1/4'
'-z+3/4, -x+1/4, y+1/2'
'-z+1/4, x+1/2, -y+3/4'
'y, z, x'
'-y+1/4, z+1/2, -x+3/4'
'y+1/2, -z+3/4, -x+1/4'
'-y+3/4, -z+1/4, x+1/2'
'y+3/4, x+1/4, -z+1/2'
'-y, -x, -z'
'y+1/4, -x+1/2, z+3/4'
'-y+1/2, x+3/4, z+1/4'
'x+3/4, z+1/4, -y+1/2'
'-x+1/2, z+3/4, y+1/4'
'-x, -z, -y'
'x+1/4, -z+1/2, y+3/4'
'z+3/4, y+1/4, -x+1/2'
'z+1/4, -y+1/2, x+3/4'
'-z+1/2, y+3/4, x+1/4'
'-z, -y, -x'
'x, y+1/2, z+1/2'
'-x+3/4, -y+3/4, z+1'
'-x+1/4, y+1, -z+5/4'
'x+1/2, -y+5/4, -z+3/4'
'z, x+1/2, y+1/2'
'z+1/2, -x+5/4, -y+3/4'
'-z+3/4, -x+3/4, y+1'
'-z+1/4, x+1, -y+5/4'
'y, z+1/2, x+1/2'
'-y+1/4, z+1, -x+5/4'
'y+1/2, -z+5/4, -x+3/4'
'-y+3/4, -z+3/4, x+1'
'y+3/4, x+3/4, -z+1'
'-y, -x+1/2, -z+1/2'
'y+1/4, -x+1, z+5/4'
'-y+1/2, x+5/4, z+3/4'
'x+3/4, z+3/4, -y+1'
'-x+1/2, z+5/4, y+3/4'
'-x, -z+1/2, -y+1/2'
'x+1/4, -z+1, y+5/4'
'z+3/4, y+3/4, -x+1'
'z+1/4, -y+1, x+5/4'
'-z+1/2, y+5/4, x+3/4'
'-z, -y+1/2, -x+1/2'
'x+1/2, y, z+1/2'
'-x+5/4, -y+1/4, z+1'
'-x+3/4, y+1/2, -z+5/4'
'x+1, -y+3/4, -z+3/4'
'z+1/2, x, y+1/2'
'z+1, -x+3/4, -y+3/4'
'-z+5/4, -x+1/4, y+1'
'-z+3/4, x+1/2, -y+5/4'
'y+1/2, z, x+1/2'
'-y+3/4, z+1/2, -x+5/4'
'y+1, -z+3/4, -x+3/4'
'-y+5/4, -z+1/4, x+1'
'y+5/4, x+1/4, -z+1'
'-y+1/2, -x, -z+1/2'
'y+3/4, -x+1/2, z+5/4'
'-y+1, x+3/4, z+3/4'
'x+5/4, z+1/4, -y+1'
'-x+1, z+3/4, y+3/4'
'-x+1/2, -z, -y+1/2'
'x+3/4, -z+1/2, y+5/4'
'z+5/4, y+1/4, -x+1'
'z+3/4, -y+1/2, x+5/4'
'-z+1, y+3/4, x+3/4'
'-z+1/2, -y, -x+1/2'
'x+1/2, y+1/2, z'
'-x+5/4, -y+3/4, z+1/2'
'-x+3/4, y+1, -z+3/4'
'x+1, -y+5/4, -z+1/4'
'z+1/2, x+1/2, y'
'z+1, -x+5/4, -y+1/4'
'-z+5/4, -x+3/4, y+1/2'
'-z+3/4, x+1, -y+3/4'
'y+1/2, z+1/2, x'
'-y+3/4, z+1, -x+3/4'
'y+1, -z+5/4, -x+1/4'
'-y+5/4, -z+3/4, x+1/2'
'y+5/4, x+3/4, -z+1/2'
'-y+1/2, -x+1/2, -z'
'y+3/4, -x+1, z+3/4'
'-y+1, x+5/4, z+1/4'
'x+5/4, z+3/4, -y+1/2'
'-x+1, z+5/4, y+1/4'
'-x+1/2, -z+1/2, -y'
'x+3/4, -z+1, y+3/4'
'z+5/4, y+3/4, -x+1/2'
'z+3/4, -y+1, x+3/4'
'-z+1, y+5/4, x+1/4'
'-z+1/2, -y+1/2, -x'
'-x, -y, -z'
'x-3/4, y-1/4, -z-1/2'
'x-1/4, -y-1/2, z-3/4'
'-x-1/2, y-3/4, z-1/4'
'-z, -x, -y'
'-z-1/2, x-3/4, y-1/4'
'z-3/4, x-1/4, -y-1/2'
'z-1/4, -x-1/2, y-3/4'
'-y, -z, -x'
'y-1/4, -z-1/2, x-3/4'
'-y-1/2, z-3/4, x-1/4'
'y-3/4, z-1/4, -x-1/2'
'-y-3/4, -x-1/4, z-1/2'
'y, x, z'
'-y-1/4, x-1/2, -z-3/4'
'y-1/2, -x-3/4, -z-1/4'
'-x-3/4, -z-1/4, y-1/2'
'x-1/2, -z-3/4, -y-1/4'
'x, z, y'
'-x-1/4, z-1/2, -y-3/4'
'-z-3/4, -y-1/4, x-1/2'
'-z-1/4, y-1/2, -x-3/4'
'z-1/2, -y-3/4, -x-1/4'
'z, y, x'
'-x, -y+1/2, -z+1/2'
'x-3/4, y+1/4, -z'
'x-1/4, -y, z-1/4'
'-x-1/2, y-1/4, z+1/4'
'-z, -x+1/2, -y+1/2'
'-z-1/2, x-1/4, y+1/4'
'z-3/4, x+1/4, -y'
'z-1/4, -x, y-1/4'
'-y, -z+1/2, -x+1/2'
'y-1/4, -z, x-1/4'
'-y-1/2, z-1/4, x+1/4'
'y-3/4, z+1/4, -x'
'-y-3/4, -x+1/4, z'
'y, x+1/2, z+1/2'
'-y-1/4, x, -z-1/4'
'y-1/2, -x-1/4, -z+1/4'
'-x-3/4, -z+1/4, y'
'x-1/2, -z-1/4, -y+1/4'
'x, z+1/2, y+1/2'
'-x-1/4, z, -y-1/4'
'-z-3/4, -y+1/4, x'
'-z-1/4, y, -x-1/4'
'z-1/2, -y-1/4, -x+1/4'
'z, y+1/2, x+1/2'
'-x+1/2, -y, -z+1/2'
'x-1/4, y-1/4, -z'
'x+1/4, -y-1/2, z-1/4'
'-x, y-3/4, z+1/4'
'-z+1/2, -x, -y+1/2'
'-z, x-3/4, y+1/4'
'z-1/4, x-1/4, -y'
'z+1/4, -x-1/2, y-1/4'
'-y+1/2, -z, -x+1/2'
'y+1/4, -z-1/2, x-1/4'
'-y, z-3/4, x+1/4'
'y-1/4, z-1/4, -x'
'-y-1/4, -x-1/4, z'
'y+1/2, x, z+1/2'
'-y+1/4, x-1/2, -z-1/4'
'y, -x-3/4, -z+1/4'
'-x-1/4, -z-1/4, y'
'x, -z-3/4, -y+1/4'
'x+1/2, z, y+1/2'
'-x+1/4, z-1/2, -y-1/4'
'-z-1/4, -y-1/4, x'
'-z+1/4, y-1/2, -x-1/4'
'z, -y-3/4, -x+1/4'
'z+1/2, y, x+1/2'
'-x+1/2, -y+1/2, -z'
'x-1/4, y+1/4, -z-1/2'
'x+1/4, -y, z-3/4'
'-x, y-1/4, z-1/4'
'-z+1/2, -x+1/2, -y'
'-z, x-1/4, y-1/4'
'z-1/4, x+1/4, -y-1/2'
'z+1/4, -x, y-3/4'
'-y+1/2, -z+1/2, -x'
'y+1/4, -z, x-3/4'
'-y, z-1/4, x-1/4'
'y-1/4, z+1/4, -x-1/2'
'-y-1/4, -x+1/4, z-1/2'
'y+1/2, x+1/2, z'
'-y+1/4, x, -z-3/4'
'y, -x-1/4, -z-1/4'
'-x-1/4, -z+1/4, y-1/2'
'x, -z-1/4, -y-1/4'
'x+1/2, z+1/2, y'
'-x+1/4, z, -y-3/4'
'-z-1/4, -y+1/4, x-1/2'
'-z+1/4, y, -x-3/4'
'z, -y-1/4, -x-1/4'
'z+1/2, y+1/2, x'

loop_
_atom_site_label
_atom_site_type_symbol
_atom_site_fract_x
_atom_site_fract_y
_atom_site_fract_z
_atom_site_U_iso_or_equiv
_atom_site_adp_type
_atom_site_occupancy
_atom_site_site_symmetry_order
_atom_site_calc_flag
_atom_site_refinement_flags_posn
_atom_site_refinement_flags_adp
_atom_site_refinement_flags_occupancy
_atom_site_disorder_assembly
_atom_site_disorder_group
Ga Ga 0.0000 0.0000 0.0000 0.0046(3) Uani 1 12 d S T P . .
Ni Ni 0.20719(5) 0.20719(5) 0.20719(5) 0.0042(2) Uani 1 6 d S T P . .
Mg Mg 0.42980(17) 0.1250 0.1250 0.0042(4) Uani 1 4 d S T P . .

loop_
_atom_site_aniso_label
_atom_site_aniso_U_11
_atom_site_aniso_U_22
_atom_site_aniso_U_33
_atom_site_aniso_U_23
_atom_site_aniso_U_13
_atom_site_aniso_U_12
Ga 0.0046(3) 0.0046(3) 0.0046(3) -0.0005(2) -0.0005(2) -0.0005(2)
Ni 0.0042(2) 0.0042(2) 0.0042(2) -0.0004(2) -0.0004(2) -0.0004(2)
Mg 0.0046(9) 0.0041(6) 0.0041(6) -0.0002(7) 0.000 0.000

loop_
_atom_type_symbol
_atom_type_description
_atom_type_scat_dispersion_real
_atom_type_scat_dispersion_imag
_atom_type_scat_source
Ga Ga 0.2307 1.6083 'International Tables Vol C Tables 4.2.6.8 and 6.1.1.4'
Mg Mg 0.0486 0.0363 'International Tables Vol C Tables 4.2.6.8 and 6.1.1.4'
Ni Ni 0.3393 1.1124 'International Tables Vol C Tables 4.2.6.8 and 6.1.1.4'

loop_
_geom_angle_atom_site_label_1
_geom_angle_atom_site_label_2
_geom_angle_atom_site_label_3
_geom_angle
_geom_angle_site_symmetry_1
_geom_angle_site_symmetry_3
_geom_angle_publ_flag
Ni Ga Ni 114.84(3) 172 50_454 ?
Ni Ga Ni 65.16(3) 172 146 ?
Ni Ga Ni 180.0 50_454 146 ?
Ni Ga Ni 114.84(3) 172 27_544 ?
Ni Ga Ni 65.16(3) 50_454 27_544 ?
Ni Ga Ni 114.84(3) 146 27_544 ?
Ni Ga Ni 65.16(3) 172 123 ?
Ni Ga Ni 114.84(3) 50_454 123 ?
Ni Ga Ni 65.16(3) 146 123 ?
Ni Ga Ni 180.000(17) 27_544 123 ?
Ni Ga Ni 180.00(4) 172 76_445 ?
Ni Ga Ni 65.16(3) 50_454 76_445 ?
Ni Ga Ni 114.84(3) 146 76_445 ?
Ni Ga Ni 65.16(3) 27_544 76_445 ?
Ni Ga Ni 114.84(3) 123 76_445 ?
Ni Ga Mg 64.36(2) 172 130 ?
Ni Ga Mg 60.80(3) 50_454 130 ?
Ni Ga Mg 119.20(3) 146 130 ?
Ni Ga Mg 115.64(2) 27_544 130 ?
Ni Ga Mg 64.36(2) 123 130 ?
Ni Ga Mg 115.64(2) 76_445 130 ?
Ni Ga Mg 60.80(3) 172 50_454 ?
Ni Ga Mg 64.36(2) 50_454 50_454 ?
Ni Ga Mg 115.64(2) 146 50_454 ?
Ni Ga Mg 64.36(2) 27_544 50_454 ?
Ni Ga Mg 115.64(2) 123 50_454 ?
Ni Ga Mg 119.20(3) 76_445 50_454 ?
Mg Ga Mg 62.533(14) 130 50_454 ?
Ni Ga Mg 119.20(3) 172 146 ?
Ni Ga Mg 115.64(2) 50_454 146 ?
Ni Ga Mg 64.36(2) 146 146 ?
Ni Ga Mg 115.64(2) 27_544 146 ?
Ni Ga Mg 64.36(2) 123 146 ?
Ni Ga Mg 60.80(3) 76_445 146 ?
Mg Ga Mg 117.467(14) 130 146 ?
Mg Ga Mg 180.00(5) 50_454 146 ?
Ni Ga Mg 115.64(2) 172 78_445 ?
Ni Ga Mg 64.36(2) 50_454 78_445 ?
Ni Ga Mg 115.64(2) 146 78_445 ?
Ni Ga Mg 119.20(3) 27_544 78_445 ?
Ni Ga Mg 60.80(3) 123 78_445 ?
Ni Ga Mg 64.36(2) 76_445 78_445 ?
Mg Ga Mg 62.533(14) 130 78_445 ?
Mg Ga Mg 117.467(14) 50_454 78_445 ?
Mg Ga Mg 62.533(14) 146 78_445 ?
Ni Ga Mg 64.36(2) 172 174 ?
Ni Ga Mg 115.64(2) 50_454 174 ?
Ni Ga Mg 64.36(2) 146 174 ?
Ni Ga Mg 60.80(3) 27_544 174 ?
Ni Ga Mg 119.20(3) 123 174 ?
Ni Ga Mg 115.64(2) 76_445 174 ?
Mg Ga Mg 117.467(14) 130 174 ?
Mg Ga Mg 62.533(14) 50_454 174 ?
Mg Ga Mg 117.467(14) 146 174 ?
Mg Ga Mg 180.00(5) 78_445 174 ?
Ni Ga Mg 115.64(2) 172 34_544 ?
Ni Ga Mg 119.20(3) 50_454 34_544 ?
Ni Ga Mg 60.80(3) 146 34_544 ?
Ni Ga Mg 64.36(2) 27_544 34_544 ?
Ni Ga Mg 115.64(2) 123 34_544 ?
Ni Ga Mg 64.36(2) 76_445 34_544 ?
Mg Ga Mg 180.0 130 34_544 ?
Mg Ga Mg 117.467(14) 50_454 34_544 ?
Mg Ga Mg 62.533(14) 146 34_544 ?
Mg Ga Mg 117.467(14) 78_445 34_544 ?
Mg Ga Mg 62.533(14) 174 34_544 ?
Ga Ni Ga 109.96(2) 76_445 27_544 ?
Ga Ni Ga 109.96(2) 76_445 50_454 ?
Ga Ni Ga 109.96(2) 27_544 50_454 ?
Ga Ni Ni 106.29(2) 76_445 76_445 ?
Ga Ni Ni 57.419(16) 27_544 76_445 ?
Ga Ni Ni 57.419(16) 50_454 76_445 ?
Ga Ni Ni 57.419(16) 76_445 27_544 ?
Ga Ni Ni 106.29(2) 27_544 27_544 ?
Ga Ni Ni 57.419(16) 50_454 27_544 ?
Ni Ni Ni 60.0 76_445 27_544 ?
Ga Ni Ni 57.419(16) 76_445 50_454 ?
Ga Ni Ni 57.419(16) 27_544 50_454 ?
Ga Ni Ni 106.29(2) 50_454 50_454 ?
Ni Ni Ni 60.0 76_445 50_454 ?
Ni Ni Ni 60.0 27_544 50_454 ?
Ga Ni Mg 123.895(18) 76_445 154_565 ?
Ga Ni Mg 123.895(18) 27_544 154_565 ?
Ga Ni Mg 67.13(4) 50_454 154_565 ?
Ni Ni Mg 114.56(4) 76_445 154_565 ?
Ni Ni Mg 114.56(4) 27_544 154_565 ?
Ni Ni Mg 173.42(4) 50_454 154_565 ?
Ga Ni Mg 123.895(18) 76_445 126_655 ?
Ga Ni Mg 67.13(4) 27_544 126_655 ?
Ga Ni Mg 123.895(18) 50_454 126_655 ?
Ni Ni Mg 114.56(4) 76_445 126_655 ?
Ni Ni Mg 173.42(4) 27_544 126_655 ?
Ni Ni Mg 114.56(4) 50_454 126_655 ?
Mg Ni Mg 70.59(7) 154_565 126_655 ?
Ga Ni Mg 67.13(4) 76_445 170_556 ?
Ga Ni Mg 123.895(18) 27_544 170_556 ?
Ga Ni Mg 123.895(18) 50_454 170_556 ?
Ni Ni Mg 173.42(4) 76_445 170_556 ?
Ni Ni Mg 114.56(4) 27_544 170_556 ?
Ni Ni Mg 114.56(4) 50_454 170_556 ?
Mg Ni Mg 70.59(7) 154_565 170_556 ?
Mg Ni Mg 70.59(7) 126_655 170_556 ?
Ga Ni Mg 64.847(8) 76_445 5 ?
Ga Ni Mg 168.72(4) 27_544 5 ?
Ga Ni Mg 64.847(8) 50_454 5 ?
Ni Ni Mg 113.29(2) 76_445 5 ?
Ni Ni Mg 62.43(3) 27_544 5 ?
Ni Ni Mg 113.29(2) 50_454 5 ?
Mg Ni Mg 64.514(10) 154_565 5 ?
Mg Ni Mg 124.16(7) 126_655 5 ?
Mg Ni Mg 64.514(10) 170_556 5 ?
Ga Ni Mg 64.847(8) 76_445 9 ?
Ga Ni Mg 64.847(8) 27_544 9 ?
Ga Ni Mg 168.72(4) 50_454 9 ?
Ni Ni Mg 113.29(2) 76_445 9 ?
Ni Ni Mg 113.29(2) 27_544 9 ?
Ni Ni Mg 62.43(3) 50_454 9 ?
Mg Ni Mg 124.16(7) 154_565 9 ?
Mg Ni Mg 64.514(10) 126_655 9 ?
Mg Ni Mg 64.514(10) 170_556 9 ?
Mg Ni Mg 118.237(12) 5 9 ?
Ga Ni Mg 168.72(4) 76_445 . ?
Ga Ni Mg 64.847(8) 27_544 . ?
Ga Ni Mg 64.847(8) 50_454 . ?
Ni Ni Mg 62.43(3) 76_445 . ?
Ni Ni Mg 113.29(2) 27_544 . ?
Ni Ni Mg 113.29(2) 50_454 . ?
Mg Ni Mg 64.513(10) 154_565 . ?
Mg Ni Mg 64.513(10) 126_655 . ?
Mg Ni Mg 124.16(7) 170_556 . ?
Mg Ni Mg 118.237(12) 5 . ?
Mg Ni Mg 118.237(12) 9 . ?
Ni Mg Ni 166.83(8) 147_565 98_656 ?
Ni Mg Ni 95.83(4) 147_565 76_445 ?
Ni Mg Ni 95.83(4) 98_656 76_445 ?
Ni Mg Ni 95.83(4) 147_565 . ?
Ni Mg Ni 95.83(4) 98_656 . ?
Ni Mg Ni 55.14(5) 76_445 . ?
Ni Mg Ga 141.10(7) 147_565 27_544 ?
Ni Mg Ga 52.070(19) 98_656 27_544 ?
Ni Mg Ga 50.80(3) 76_445 27_544 ?
Ni Mg Ga 50.80(3) . 27_544 ?
Ni Mg Ga 52.070(19) 147_565 50_454 ?
Ni Mg Ga 141.10(7) 98_656 50_454 ?
Ni Mg Ga 50.80(3) 76_445 50_454 ?
Ni Mg Ga 50.80(3) . 50_454 ?
Ga Mg Ga 89.03(5) 27_544 50_454 ?
Ni Mg Mg 123.22(4) 147_565 153 ?
Ni Mg Mg 60.01(3) 98_656 153 ?
Ni Mg Mg 55.48(3) 76_445 153 ?
Ni Mg Mg 101.28(4) . 153 ?
Ga Mg Mg 58.733(7) 27_544 153 ?
Ga Mg Mg 102.73(6) 50_454 153 ?
Ni Mg Mg 60.01(3) 147_565 173 ?
Ni Mg Mg 123.22(4) 98_656 173 ?
Ni Mg Mg 55.48(3) 76_445 173 ?
Ni Mg Mg 101.28(4) . 173 ?
Ga Mg Mg 102.73(6) 27_544 173 ?
Ga Mg Mg 58.733(7) 50_454 173 ?
Mg Mg Mg 63.65(8) 153 173 ?
Ni Mg Mg 60.01(3) 147_565 154_565 ?
Ni Mg Mg 123.22(4) 98_656 154_565 ?
Ni Mg Mg 101.28(4) 76_445 154_565 ?
Ni Mg Mg 55.48(3) . 154_565 ?
Ga Mg Mg 102.73(6) 27_544 154_565 ?
Ga Mg Mg 58.733(7) 50_454 154_565 ?
Mg Mg Mg 155.83(7) 153 154_565 ?
Mg Mg Mg 110.86(5) 173 154_565 ?
Ni Mg Mg 123.22(4) 147_565 126_655 ?
Ni Mg Mg 60.01(3) 98_656 126_655 ?
Ni Mg Mg 101.28(4) 76_445 126_655 ?
Ni Mg Mg 55.48(3) . 126_655 ?
Ga Mg Mg 58.733(7) 27_544 126_655 ?
Ga Mg Mg 102.73(6) 50_454 126_655 ?
Mg Mg Mg 110.86(5) 153 126_655 ?
Mg Mg Mg 155.83(7) 173 126_655 ?
Mg Mg Mg 63.65(8) 154_565 126_655 ?
Ni Mg Mg 54.71(3) 147_565 6 ?
Ni Mg Mg 114.56(4) 98_656 6 ?
Ni Mg Mg 149.118(6) 76_445 6 ?
Ni Mg Mg 113.29(2) . 6 ?
Ga Mg Mg 148.734(7) 27_544 6 ?
Ga Mg Mg 98.84(2) 50_454 6 ?
Mg Mg Mg 145.43(2) 153 6 ?
Mg Mg Mg 107.22(5) 173 6 ?
Mg Mg Mg 58.17(4) 154_565 6 ?
Mg Mg Mg 90.0 126_655 6 ?
Ni Mg Mg 114.56(4) 147_565 82_545 ?
Ni Mg Mg 54.71(3) 98_656 82_545 ?
Ni Mg Mg 149.118(6) 76_445 82_545 ?
Ni Mg Mg 113.29(2) . 82_545 ?
Ga Mg Mg 98.84(2) 27_544 82_545 ?
Ga Mg Mg 148.734(7) 50_454 82_545 ?
Mg Mg Mg 107.22(5) 153 82_545 ?
Mg Mg Mg 145.43(2) 173 82_545 ?
Mg Mg Mg 90.0 154_565 82_545 ?
Mg Mg Mg 58.17(4) 126_655 82_545 ?
Mg Mg Mg 60.0 6 82_545 ?

loop_
_geom_bond_atom_site_label_1
_geom_bond_atom_site_label_2
_geom_bond_distance
_geom_bond_site_symmetry_2
_geom_bond_publ_flag
Ga Ni 2.4799(5) 172 ?
Ga Ni 2.4799(5) 50_454 ?
Ga Ni 2.4799(5) 146 ?
Ga Ni 2.4799(5) 27_544 ?
Ga Ni 2.4799(5) 123 ?
Ga Ni 2.4799(5) 76_445 ?
Ga Mg 2.8968(14) 130 ?
Ga Mg 2.8968(14) 50_454 ?
Ga Mg 2.8968(14) 146 ?
Ga Mg 2.8968(14) 78_445 ?
Ga Mg 2.8968(14) 174 ?
Ga Mg 2.8968(14) 34_544 ?
Ni Ga 2.4799(5) 76_445 ?
Ni Ga 2.4799(5) 27_544 ?
Ni Ga 2.4799(5) 50_454 ?
Ni Ni 2.6708(16) 76_445 ?
Ni Ni 2.6708(16) 27_544 ?
Ni Ni 2.6708(16) 50_454 ?
Ni Mg 2.7446(8) 154_565 ?
Ni Mg 2.7446(8) 126_655 ?
Ni Mg 2.7446(8) 170_556 ?
Ni Mg 2.8851(18) 5 ?
Ni Mg 2.8851(18) 9 ?
Ni Mg 2.8851(18) . ?
Mg Ni 2.7446(8) 147_565 ?
Mg Ni 2.7446(8) 98_656 ?
Mg Ni 2.8851(18) 76_445 ?
Mg Ga 2.8968(14) 27_544 ?
Mg Ga 2.8968(14) 50_454 ?
Mg Mg 3.0070(9) 153 ?
Mg Mg 3.0070(9) 173 ?
Mg Mg 3.0070(9) 154_565 ?
Mg Mg 3.0070(9) 126_655 ?
Mg Mg 3.172(3) 6 ?
Mg Mg 3.172(3) 82_545 ?

loop_
_publcif_info_cif.paper_type
CB

loop_
_publcif_info_tables.block_id
_publcif_info_tables.reference_item
{7149c717-11da-4192-8c42-ab3c292a111d} '_publcif_info_datablock.publ_exptl'

loop_
_publcif_info_datablock.id
_publcif_info_datablock.publ_exptl
_publcif_info_datablock.publ_geom
_publcif_info_datablock.structure
{7149c717-11da-4192-8c42-ab3c292a111d} y y y
{ec12c883-3edb-40e9-981b-0fdf7debe1c1} y y y

loop_
_publcif_info_exptl_table_extra_item
F000
Specimen_density
Cell_measurement_reflections
Cell_measurement_theta_range
Crystal_shape
Specimen_colour
Radiation_source
Scan_method
Reflection_theta_range
sin_theta_over_lambda_max
Structure_factor_coefficient

loop_
_publcif_info_exptl_table_header_item
Datablock_name

_cod_database_fobs_code 2108618
